data_4334199
loop_
_publ_author_name
'Matthew B. Chambers'
'Stanislav Groysman'
'Dino Villagr\'an'
'Daniel G. Nocera'

_publ_section_title
;
 Iron in a Trigonal Tris(alkoxide) Ligand Environment
;
_journal_name_full 'Inorganic Chemistry'
_journal_page_first 3159
_journal_page_last 3169
_journal_paper_doi 10.1021/ic302634q
_journal_volume 52
_journal_year 2013
_chemical_formula_moiety 'C38 H79 O5 Fe K'
_chemical_formula_sum 'C38 H79 Fe K O5'
_chemical_formula_weight 710.981
_chemical_name_common Fe(Ditox)3K(THF)2
_chemical_name_systematic
; 
 ? 
;
_space_group_IT_number 15
_symmetry_cell_setting monoclinic
_symmetry_space_group_name_Hall '-C 2yc'
_symmetry_space_group_name_H-M 'C 1 2/c 1'
_atom_sites_solution_hydrogens geom
_atom_sites_solution_primary direct
_atom_sites_solution_secondary difmap
_audit_creation_method SHELXL-97
_cell_angle_alpha 90.00
_cell_angle_beta 122.4540(10)
_cell_angle_gamma 90.00
_cell_formula_units_Z 4
_cell_length_a 18.4202(11)
_cell_length_b 15.8786(10)
_cell_length_c 16.7830(10)
_cell_measurement_temperature 100(2)
_cell_volume 4142.2(4)
_computing_cell_refinement 'Bruker SAINT'
_computing_data_collection 'Bruker APEX2'
_computing_data_reduction 'Bruker SAINT'
_computing_molecular_graphics 'Bruker SHELXTL'
_computing_publication_material 'Bruker SHELXTL'
_computing_structure_refinement 'SHELXL-97 (Sheldrick, 2008)'
_computing_structure_solution 'SHELXS-97 (Sheldrick, 2008)'
_diffrn_ambient_temperature 100(2)
_diffrn_measured_fraction_theta_full 1.000
_diffrn_measured_fraction_theta_max 1.000
_diffrn_measurement_device_type 'Bruker APEX-II CCD'
_diffrn_measurement_method '\f and \w scans'
_diffrn_radiation_monochromator graphite
_diffrn_radiation_source 'fine-focus sealed tube'
_diffrn_radiation_type MoK\a
_diffrn_radiation_wavelength 0.71073
_diffrn_reflns_av_R_equivalents 0.0374
_diffrn_reflns_av_sigmaI/netI 0.0198
_diffrn_reflns_limit_h_max 24
_diffrn_reflns_limit_h_min -24
_diffrn_reflns_limit_k_max 21
_diffrn_reflns_limit_k_min -21
_diffrn_reflns_limit_l_max 22
_diffrn_reflns_limit_l_min -22
_diffrn_reflns_number 43649
_diffrn_reflns_theta_full 28.70
_diffrn_reflns_theta_max 28.70
_diffrn_reflns_theta_min 1.83
_exptl_absorpt_coefficient_mu 0.496
_exptl_absorpt_correction_T_max 0.9073
_exptl_absorpt_correction_T_min 0.8262
_exptl_absorpt_correction_type empirical
_exptl_absorpt_process_details SADABS
_exptl_crystal_colour Green
_exptl_crystal_density_diffrn 1.140
_exptl_crystal_description Block
_exptl_crystal_F_000 1252
_exptl_crystal_size_max 0.40
_exptl_crystal_size_mid 0.30
_exptl_crystal_size_min 0.20
_refine_diff_density_max 0.327
_refine_diff_density_min -0.300
_refine_diff_density_rms 0.042
_refine_ls_extinction_method none
_refine_ls_goodness_of_fit_ref 1.049
_refine_ls_hydrogen_treatment mixed
_refine_ls_matrix_type full
_refine_ls_number_parameters 358
_refine_ls_number_reflns 5364
_refine_ls_number_restraints 374
_refine_ls_restrained_S_all 1.026
_refine_ls_R_factor_all 0.0403
_refine_ls_R_factor_gt 0.0333
_refine_ls_shift/su_max 6.443
_refine_ls_shift/su_mean 0.281
_refine_ls_structure_factor_coef Fsqd
_refine_ls_weighting_details 'calc w=1/[\s^2^(Fo^2^)+(0.0490P)^2^+2.2318P] where P=(Fo^2^+2Fc^2^)/3'
_refine_ls_weighting_scheme calc
_refine_ls_wR_factor_gt 0.0891
_refine_ls_wR_factor_ref 0.0950
_reflns_number_gt 4696
_reflns_number_total 5364
_reflns_threshold_expression >2sigma(I)
_cod_data_source_file ic302634q_si_002_03.cif
_cod_data_source_block cmpd_4_Fe(Ditox)3K(THF)2
_cod_database_code 4334199

loop_
_symmetry_equiv_pos_as_xyz
'x, y, z'
'-x, y, -z+1/2'
'x+1/2, y+1/2, z'
'-x+1/2, y+1/2, -z+1/2'
'-x, -y, -z'
'x, -y, z-1/2'
'-x+1/2, -y+1/2, -z'
'x+1/2, -y+1/2, z-1/2'

loop_
_atom_site_label
_atom_site_type_symbol
_atom_site_fract_x
_atom_site_fract_y
_atom_site_fract_z
_atom_site_U_iso_or_equiv
_atom_site_adp_type
_atom_site_occupancy
_atom_site_symmetry_multiplicity
_atom_site_calc_flag
_atom_site_refinement_flags
_atom_site_disorder_assembly
_atom_site_disorder_group
Fe1 Fe 0.5000 0.689386(14) 0.7500 0.02532(8) Uani 1 2 d SU . .
K1 K 0.5000 0.90108(2) 0.7500 0.04035(11) Uani 1 2 d SU . .
O1 O 0.5000 0.57437(7) 0.7500 0.0317(3) Uani 1 2 d SU . .
C1 C 0.4935(2) 0.48802(14) 0.72587(18) 0.0307(6) Uani 0.50 1 d PDU A -1
C10 C 0.4715(2) 0.4739(2) 0.6246(2) 0.0488(7) Uani 0.50 1 d PDU A -1
H10A H 0.4125 0.4928 0.5796 0.073 Uiso 0.50 1 calc PR A -1
H10B H 0.4763 0.4138 0.6149 0.073 Uiso 0.50 1 calc PR A -1
H10C H 0.5115 0.5060 0.6148 0.073 Uiso 0.50 1 calc PR A -1
C11 C 0.4147(6) 0.4530(5) 0.7302(5) 0.0372(12) Uani 0.50 1 d PDU A -1
C12 C 0.3829(6) 0.3657(5) 0.6792(7) 0.0625(18) Uani 0.50 1 d PDU A -1
H12A H 0.4316 0.3266 0.7049 0.094 Uiso 0.50 1 calc PR A -1
H12B H 0.3580 0.3730 0.6114 0.094 Uiso 0.50 1 calc PR A -1
H12C H 0.3392 0.3428 0.6895 0.094 Uiso 0.50 1 calc PR A -1
C13 C 0.33899(19) 0.5144(2) 0.6787(3) 0.0494(8) Uani 0.50 1 d PDU A -1
H13A H 0.3277 0.5263 0.6157 0.074 Uiso 0.50 1 calc PR A -1
H13B H 0.3532 0.5670 0.7147 0.074 Uiso 0.50 1 calc PR A -1
H13C H 0.2877 0.4892 0.6727 0.074 Uiso 0.50 1 calc PR A -1
C14 C 0.4332(3) 0.4428(2) 0.8295(3) 0.0548(8) Uani 0.50 1 d PDU A -1
H14A H 0.3799 0.4286 0.8261 0.082 Uiso 0.50 1 calc PR A -1
H14B H 0.4564 0.4957 0.8644 0.082 Uiso 0.50 1 calc PR A -1
H14C H 0.4753 0.3976 0.8620 0.082 Uiso 0.50 1 calc PR A -1
C15 C 0.5865(6) 0.4486(6) 0.7971(5) 0.0441(14) Uani 0.50 1 d PDU A -1
C16 C 0.6259(2) 0.4827(3) 0.8979(3) 0.0677(11) Uani 0.50 1 d PU A -1
H16A H 0.5933 0.4613 0.9243 0.102 Uiso 0.50 1 calc PR A -1
H16B H 0.6236 0.5444 0.8962 0.102 Uiso 0.50 1 calc PR A -1
H16C H 0.6859 0.4643 0.9373 0.102 Uiso 0.50 1 calc PR A -1
C17 C 0.6477(3) 0.4791(3) 0.7664(4) 0.0657(11) Uani 0.50 1 d PU A -1
H17A H 0.7073 0.4662 0.8162 0.098 Uiso 0.50 1 calc PR A -1
H17B H 0.6413 0.5400 0.7556 0.098 Uiso 0.50 1 calc PR A -1
H17C H 0.6333 0.4504 0.7080 0.098 Uiso 0.50 1 calc PR A -1
C18 C 0.5901(6) 0.3509(6) 0.7990(9) 0.090(3) Uani 0.50 1 d PU A -1
H18A H 0.5588 0.3293 0.7342 0.135 Uiso 0.50 1 calc PR A -1
H18B H 0.5636 0.3292 0.8323 0.135 Uiso 0.50 1 calc PR A -1
H18C H 0.6502 0.3324 0.8318 0.135 Uiso 0.50 1 calc PR A -1
O2 O 0.50638(5) 0.76655(5) 0.84029(6) 0.03089(19) Uani 1 1 d U B .
C2 C 0.50680(8) 0.75764(9) 0.92436(10) 0.0360(3) Uani 1 1 d U . .
C20 C 0.49409(11) 0.66404(11) 0.93727(12) 0.0481(4) Uani 1 1 d U B .
H20A H 0.4339 0.6483 0.8926 0.072 Uiso 1 1 calc R . .
H20B H 0.5087 0.6545 1.0019 0.072 Uiso 1 1 calc R . .
H20C H 0.5316 0.6296 0.9255 0.072 Uiso 1 1 calc R . .
C21 C 0.42586(9) 0.80726(9) 0.91165(11) 0.0387(3) Uani 1 1 d U B .
C22 C 0.34750(9) 0.78882(10) 0.81148(11) 0.0414(3) Uani 1 1 d U . .
H22A H 0.2960 0.8151 0.8040 0.062 Uiso 1 1 calc R B .
H22B H 0.3388 0.7278 0.8026 0.062 Uiso 1 1 calc R . .
H22C H 0.3580 0.8119 0.7644 0.062 Uiso 1 1 calc R . .
C23 C 0.40037(11) 0.77892(13) 0.98137(13) 0.0543(4) Uani 1 1 d U . .
H23A H 0.4482 0.7897 1.0462 0.081 Uiso 1 1 calc R B .
H23B H 0.3872 0.7186 0.9733 0.081 Uiso 1 1 calc R . .
H23C H 0.3496 0.8105 0.9689 0.081 Uiso 1 1 calc R . .
C24 C 0.43557(11) 0.90357(10) 0.91966(14) 0.0542(4) Uani 1 1 d U . .
H24A H 0.3818 0.9289 0.9069 0.081 Uiso 1 1 calc R B .
H24B H 0.4485 0.9244 0.8737 0.081 Uiso 1 1 calc R . .
H24C H 0.4825 0.9188 0.9835 0.081 Uiso 1 1 calc R . .
C25 C 0.59969(10) 0.78640(13) 1.00895(12) 0.0529(4) Uani 1 1 d U B .
C26 C 0.60656(13) 0.79938(17) 1.10407(13) 0.0786(7) Uani 1 1 d U . .
H26A H 0.6669 0.8080 1.1543 0.118 Uiso 1 1 calc R B .
H26B H 0.5843 0.7495 1.1184 0.118 Uiso 1 1 calc R . .
H26C H 0.5728 0.8489 1.0998 0.118 Uiso 1 1 calc R . .
C27 C 0.66547(12) 0.71693(16) 1.02604(14) 0.0676(6) Uani 1 1 d U . .
H27A H 0.7239 0.7379 1.0697 0.101 Uiso 1 1 calc R B .
H27B H 0.6588 0.7016 0.9659 0.101 Uiso 1 1 calc R . .
H27C H 0.6553 0.6672 1.0534 0.101 Uiso 1 1 calc R . .
C28 C 0.63106(10) 0.86686(14) 0.98529(14) 0.0623(5) Uani 1 1 d U . .
H28A H 0.5892 0.9122 0.9690 0.093 Uiso 1 1 calc R B .
H28B H 0.6370 0.8559 0.9316 0.093 Uiso 1 1 calc R . .
H28C H 0.6869 0.8837 1.0402 0.093 Uiso 1 1 calc R . .
O1S O 0.6126(4) 1.0260(4) 0.7826(4) 0.0472(10) Uani 0.485(6) 1 d PU B 3
C1S C 0.6144(4) 1.1057(3) 0.8202(4) 0.0439(11) Uani 0.485(6) 1 d PU B 3
H1S1 H 0.583(5) 1.104(4) 0.853(4) 0.066 Uiso 0.48 1 calc P B 3
H1S2 H 0.586(3) 1.148(3) 0.769(3) 0.066 Uiso 0.48 1 calc P B 3
C6S C 0.7058(6) 1.1305(8) 0.8879(10) 0.106(5) Uani 0.485(6) 1 d PU B 3
H6S1 H 0.721(6) 1.126(6) 0.954(7) 0.159 Uiso 0.48 1 calc P B 3
H6S2 H 0.717(7) 1.189(6) 0.876(8) 0.159 Uiso 0.48 1 calc P B 3
C7S C 0.7538(6) 1.0662(7) 0.8660(9) 0.094(4) Uani 0.485(6) 1 d PU B 3
H7S1 H 0.785(6) 1.095(6) 0.841(7) 0.141 Uiso 0.48 1 calc P B 3
H7S2 H 0.796(6) 1.035(5) 0.924(6) 0.141 Uiso 0.48 1 calc P B 3
C4S C 0.6957(4) 1.0117(5) 0.8007(7) 0.0720(19) Uani 0.485(6) 1 d PU B 3
H4S1 H 0.714(6) 0.953(7) 0.824(6) 0.108 Uiso 0.48 1 calc P B 3
H4S2 H 0.694(4) 1.018(4) 0.741(4) 0.108 Uiso 0.48 1 calc P B 3
O2S O 0.6259(4) 1.0114(4) 0.8185(4) 0.0557(12) Uani 0.515(6) 1 d PU B 4
C5S C 0.6269(4) 1.0843(4) 0.8605(7) 0.0698(18) Uani 0.515(6) 1 d PU B 4
H5S1 H 0.638(4) 1.073(4) 0.924(4) 0.105 Uiso 0.52 1 calc P B 4
H5S2 H 0.571(6) 1.113(5) 0.822(5) 0.105 Uiso 0.52 1 calc P B 4
C2S C 0.6991(5) 1.1393(3) 0.8687(5) 0.0424(14) Uani 0.485(6) 1 d PU B 4
H2S1 H 0.675(3) 1.184(3) 0.820(3) 0.064 Uiso 0.52 1 calc P B 4
H2S2 H 0.733(3) 1.166(3) 0.932(4) 0.064 Uiso 0.52 1 calc P B 4
C3S C 0.7532(5) 1.0817(4) 0.8542(6) 0.0455(14) Uani 0.515(6) 1 d PU B 4
H3S1 H 0.814(3) 1.084(3) 0.908(4) 0.068 Uiso 0.52 1 calc P B 4
H3S2 H 0.751(3) 1.096(3) 0.796(3) 0.068 Uiso 0.52 1 calc P B 4
C8S C 0.7139(3) 0.9942(3) 0.8469(4) 0.0500(12) Uani 0.515(6) 1 d PU B 4
H8S1 H 0.716(4) 0.959(5) 0.799(4) 0.075 Uiso 0.52 1 calc P B 4
H8S2 H 0.745(3) 0.965(3) 0.908(4) 0.075 Uiso 0.52 1 calc P B 4

loop_
_atom_site_aniso_label
_atom_site_aniso_U_11
_atom_site_aniso_U_22
_atom_site_aniso_U_33
_atom_site_aniso_U_23
_atom_site_aniso_U_13
_atom_site_aniso_U_12
Fe1 0.02347(12) 0.02078(12) 0.03409(14) 0.000 0.01701(10) 0.000
K1 0.03117(19) 0.02365(18) 0.0660(3) 0.000 0.0259(2) 0.000
O1 0.0379(6) 0.0199(5) 0.0421(7) 0.000 0.0246(6) 0.000
C1 0.0351(13) 0.0220(9) 0.0438(19) 0.0001(8) 0.0270(18) 0.0021(10)
C10 0.065(2) 0.0408(15) 0.0576(19) -0.0147(14) 0.0440(17) -0.0056(14)
C11 0.0414(18) 0.0242(16) 0.057(3) -0.010(2) 0.034(3) -0.0066(12)
C12 0.075(5) 0.037(3) 0.101(4) -0.021(3) 0.064(4) -0.018(3)
C13 0.0296(14) 0.0528(19) 0.064(2) -0.0101(16) 0.0238(15) -0.0004(13)
C14 0.075(2) 0.0392(16) 0.080(2) 0.0125(15) 0.061(2) 0.0001(15)
C15 0.0382(18) 0.035(2) 0.063(4) 0.010(3) 0.029(3) 0.0084(14)
C16 0.0432(18) 0.081(3) 0.055(2) 0.0157(19) 0.0111(16) 0.0259(18)
C17 0.0464(19) 0.060(2) 0.107(3) -0.007(2) 0.052(2) 0.0044(17)
C18 0.079(6) 0.040(3) 0.150(7) 0.021(3) 0.061(5) 0.031(3)
O2 0.0305(4) 0.0301(4) 0.0358(5) -0.0030(4) 0.0203(4) 0.0003(3)
C2 0.0293(6) 0.0465(7) 0.0353(7) -0.0060(6) 0.0193(5) -0.0003(5)
C20 0.0556(9) 0.0532(9) 0.0490(9) 0.0099(7) 0.0369(8) 0.0083(7)
C21 0.0290(6) 0.0442(7) 0.0477(8) -0.0157(6) 0.0239(6) -0.0058(5)
C22 0.0264(6) 0.0445(8) 0.0512(8) -0.0094(6) 0.0194(6) -0.0046(5)
C23 0.0455(8) 0.0729(11) 0.0587(10) -0.0217(9) 0.0374(8) -0.0117(8)
C24 0.0437(8) 0.0477(9) 0.0808(12) -0.0276(8) 0.0397(9) -0.0071(7)
C25 0.0290(7) 0.0860(13) 0.0387(8) -0.0117(8) 0.0148(6) -0.0030(7)
C26 0.0455(10) 0.141(2) 0.0394(9) -0.0243(11) 0.0161(8) -0.0122(11)
C27 0.0373(8) 0.1073(17) 0.0517(10) 0.0141(10) 0.0197(8) 0.0190(9)
C28 0.0305(7) 0.0881(14) 0.0615(11) -0.0289(10) 0.0202(7) -0.0230(8)
O1S 0.042(2) 0.044(2) 0.067(3) -0.0224(19) 0.037(2) -0.0160(15)
C1S 0.042(2) 0.041(2) 0.047(2) -0.0046(17) 0.0225(19) -0.0016(15)
C6S 0.041(3) 0.121(7) 0.124(8) -0.081(6) 0.023(4) -0.005(4)
C7S 0.033(3) 0.101(6) 0.116(7) -0.064(5) 0.017(4) 0.001(3)
C4S 0.045(3) 0.064(4) 0.110(5) -0.035(4) 0.044(4) -0.012(2)
O2S 0.044(2) 0.054(2) 0.077(3) -0.020(2) 0.038(2) -0.0202(16)
C5S 0.054(3) 0.066(4) 0.108(5) -0.047(4) 0.056(4) -0.026(2)
C2S 0.061(3) 0.0191(14) 0.045(2) 0.0032(15) 0.027(2) -0.0046(16)
C3S 0.047(3) 0.040(2) 0.057(3) 0.0053(19) 0.033(2) -0.0142(17)
C8S 0.040(2) 0.0318(18) 0.076(3) -0.008(2) 0.030(2) -0.0044(15)

loop_
_atom_type_symbol
_atom_type_description
_atom_type_scat_dispersion_real
_atom_type_scat_dispersion_imag
_atom_type_scat_source
C C 0.0033 0.0016 'International Tables Vol C Tables 4.2.6.8 and 6.1.1.4'
H H 0.0000 0.0000 'International Tables Vol C Tables 4.2.6.8 and 6.1.1.4'
O O 0.0106 0.0060 'International Tables Vol C Tables 4.2.6.8 and 6.1.1.4'
K K 0.2009 0.2494 'International Tables Vol C Tables 4.2.6.8 and 6.1.1.4'
Fe Fe 0.3463 0.8444 'International Tables Vol C Tables 4.2.6.8 and 6.1.1.4'

loop_
_geom_angle_atom_site_label_1
_geom_angle_atom_site_label_2
_geom_angle_atom_site_label_3
_geom_angle
_geom_angle_site_symmetry_1
_geom_angle_site_symmetry_3
O1 Fe1 O2 130.09(3) . .
O1 Fe1 O2 130.09(3) . 2_656
O2 Fe1 O2 99.82(6) . 2_656
O1 Fe1 K1 180.0 . .
O2 Fe1 K1 49.91(3) . .
O2 Fe1 K1 49.91(3) 2_656 .
O2 K1 O2 68.55(4) . 2_656
O2 K1 O2S 123.99(15) . 2_656
O2 K1 O2S 122.85(12) 2_656 2_656
O2 K1 O2S 122.85(12) . .
O2 K1 O2S 123.99(15) 2_656 .
O2S K1 O2S 96.4(3) 2_656 .
O2 K1 O1S 134.32(12) . .
O2 K1 O1S 120.88(13) 2_656 .
O2S K1 O1S 90.04(10) 2_656 .
O2S K1 O1S 12.03(13) . .
O2 K1 O1S 120.88(13) . 2_656
O2 K1 O1S 134.31(12) 2_656 2_656
O2S K1 O1S 12.03(13) 2_656 2_656
O2S K1 O1S 90.04(10) . 2_656
O1S K1 O1S 85.7(3) . 2_656
O2 K1 Fe1 34.27(2) . .
O2 K1 Fe1 34.27(2) 2_656 .
O2S K1 Fe1 131.80(14) 2_656 .
O2S K1 Fe1 131.80(14) . .
O1S K1 Fe1 137.16(13) . .
O1S K1 Fe1 137.16(13) 2_656 .
O2 K1 C28 109.29(4) . 2_656
O2 K1 C28 53.46(4) 2_656 2_656
O2S K1 C28 71.79(12) 2_656 2_656
O2S K1 C28 121.76(12) . 2_656
O1S K1 C28 110.05(11) . 2_656
O1S K1 C28 83.82(11) 2_656 2_656
Fe1 K1 C28 80.77(4) . 2_656
C1 O1 C1 29.07(19) . 2_656
C1 O1 Fe1 165.46(9) . .
C1 O1 Fe1 165.47(9) 2_656 .
O1 C1 C10 112.91(19) . .
O1 C1 C11 105.3(3) . .
C10 C1 C11 107.0(3) . .
O1 C1 C15 105.9(4) . .
C10 C1 C15 108.1(3) . .
C11 C1 C15 117.8(3) . .
C14 C11 C13 106.7(4) . .
C14 C11 C12 107.6(6) . .
C13 C11 C12 107.1(6) . .
C14 C11 C1 114.4(6) . .
C13 C11 C1 109.2(5) . .
C12 C11 C1 111.5(5) . .
C17 C15 C16 104.9(6) . .
C17 C15 C18 106.8(7) . .
C16 C15 C18 109.9(7) . .
C17 C15 C1 107.9(4) . .
C16 C15 C1 111.6(6) . .
C18 C15 C1 115.1(7) . .
C2 O2 Fe1 134.05(8) . .
C2 O2 K1 129.93(8) . .
Fe1 O2 K1 95.82(4) . .
O2 C2 C20 108.51(11) . .
O2 C2 C21 108.22(11) . .
C20 C2 C21 107.10(11) . .
O2 C2 C25 106.76(11) . .
C20 C2 C25 108.84(13) . .
C21 C2 C25 117.16(12) . .
C24 C21 C23 106.99(13) . .
C24 C21 C22 106.28(14) . .
C23 C21 C22 106.43(12) . .
C24 C21 C2 115.02(11) . .
C23 C21 C2 113.40(13) . .
C22 C21 C2 108.17(11) . .
C28 C25 C26 108.77(17) . .
C28 C25 C27 105.93(15) . .
C26 C25 C27 106.35(16) . .
C28 C25 C2 112.32(14) . .
C26 C25 C2 114.30(14) . .
C27 C25 C2 108.67(15) . .
C1S O1S C4S 106.6(5) . .
C1S O1S K1 125.6(4) . .
C4S O1S K1 123.5(4) . .
O1S C1S C6S 108.9(6) . .
C1S C6S C7S 101.8(7) . .
C4S C7S C6S 108.3(7) . .
C7S C4S O1S 111.5(7) . .
C5S O2S C8S 106.9(5) . .
C5S O2S K1 124.2(4) . .
C8S O2S K1 125.9(4) . .
O2S C5S C2S 107.7(5) . .
C3S C2S C5S 105.3(5) . .
C2S C3S C8S 104.0(5) . .
O2S C8S C3S 104.6(5) . .

loop_
_geom_bond_atom_site_label_1
_geom_bond_atom_site_label_2
_geom_bond_distance
_geom_bond_site_symmetry_2
Fe1 O1 1.8263(12) .
Fe1 O2 1.9027(9) .
Fe1 O2 1.9028(9) 2_656
Fe1 K1 3.3614(5) .
K1 O2 2.5849(10) .
K1 O2 2.5850(10) 2_656
K1 O2S 2.627(6) 2_656
K1 O2S 2.627(6) .
K1 O1S 2.704(6) .
K1 O1S 2.704(6) 2_656
K1 C28 3.389(2) 2_656
O1 C1 1.416(2) .
O1 C1 1.416(2) 2_656
C1 C10 1.537(4) .
C1 C11 1.592(9) .
C1 C15 1.599(9) .
C11 C14 1.520(7) .
C11 C13 1.533(10) .
C11 C12 1.569(11) .
C15 C17 1.547(8) .
C15 C16 1.537(9) .
C15 C18 1.553(13) .
O2 C2 1.4139(16) .
C2 C20 1.538(2) .
C2 C21 1.5963(18) .
C2 C25 1.595(2) .
C21 C24 1.537(2) .
C21 C23 1.543(2) .
C21 C22 1.546(2) .
C25 C28 1.539(3) .
C25 C26 1.546(3) .
C25 C27 1.547(3) .
O1S C1S 1.408(8) .
O1S C4S 1.410(9) .
C1S C6S 1.491(11) .
C6S C7S 1.520(14) .
C7S C4S 1.355(12) .
O2S C5S 1.351(8) .
O2S C8S 1.449(8) .
C5S C2S 1.534(9) .
C2S C3S 1.467(12) .
C3S C8S 1.542(8) .
